data_2222302
loop_
_publ_author_name
'S\/orensen, Henning Osholm'
'Stuhr-Hansen, Nicolai'

_publ_section_title
;
 4-Bromoselenoanisole
;
_journal_coeditor_code FJ2225
_journal_issue 7
_journal_name_full 'Acta Crystallographica Section E'
_journal_page_first o1665
_journal_page_last o1666
_journal_paper_doi 10.1107/S160053680902296X
_journal_volume 65
_journal_year 2009
_chemical_formula_iupac 'C7 H7 Br Se'
_chemical_formula_moiety 'C7 H7 Br Se'
_chemical_formula_sum 'C7 H7 Br Se'
_chemical_formula_weight 250.00
_chemical_name_common
;
4-Bromoselenoanisole
;
_chemical_name_systematic
;
1-bromo-4-methylselenobenzene
;
_space_group_IT_number 33
_symmetry_cell_setting orthorhombic
_symmetry_space_group_name_Hall 'P 2c -2n'
_symmetry_space_group_name_H-M 'P n a 21'
_atom_sites_solution_hydrogens geom
_atom_sites_solution_primary heavy
_atom_sites_solution_secondary difmap
_audit_creation_method 'SHELXL-97 and manual editing'
_cell_angle_alpha 90.00
_cell_angle_beta 90.00
_cell_angle_gamma 90.00
_cell_formula_units_Z 4
_cell_length_a 5.8298(8)
_cell_length_b 7.0671(11)
_cell_length_c 18.776(6)
_cell_measurement_reflns_used 20
_cell_measurement_temperature 122.0(10)
_cell_measurement_theta_max 40.343
_cell_measurement_theta_min 39.243
_cell_volume 773.6(3)
_computing_cell_refinement 'CAD-4 EXPRESS (Enraf--Nonius, 1994)'
_computing_data_collection 'CAD-4 EXPRESS (Enraf--Nonius, 1994)'
_computing_data_reduction 'DREAR (Blessing, 1987)'
_computing_molecular_graphics 'ORTEPII (Johnson, 1976) and PLATON (Spek, 2009)'
_computing_publication_material 'SHELXL97 (Sheldrick, 2008)'
_computing_structure_refinement 'SHELXL97 (Sheldrick, 2008)'
_computing_structure_solution 'SHELXS97 (Sheldrick, 2008)'
_diffrn_ambient_temperature 122(2)
_diffrn_measured_fraction_theta_full 0.999
_diffrn_measured_fraction_theta_max 0.999
_diffrn_measurement_device_type 'Enraf--Nonius CAD-4'
_diffrn_measurement_method \w-2\q
_diffrn_radiation_monochromator graphite
_diffrn_radiation_source 'fine-focus sealed tube'
_diffrn_radiation_type CuK\a
_diffrn_radiation_wavelength 1.54184
_diffrn_reflns_av_R_equivalents 0.0305
_diffrn_reflns_av_sigmaI/netI 0.0174
_diffrn_reflns_limit_h_max 7
_diffrn_reflns_limit_h_min -7
_diffrn_reflns_limit_k_max 8
_diffrn_reflns_limit_k_min -8
_diffrn_reflns_limit_l_max 23
_diffrn_reflns_limit_l_min -23
_diffrn_reflns_number 5823
_diffrn_reflns_theta_full 74.82
_diffrn_reflns_theta_max 74.82
_diffrn_reflns_theta_min 4.71
_diffrn_standards_decay_% 8.7
_diffrn_standards_interval_time 166.7
_diffrn_standards_number 5
_exptl_absorpt_coefficient_mu 11.859
_exptl_absorpt_correction_T_max 0.454
_exptl_absorpt_correction_T_min 0.145
_exptl_absorpt_correction_type numerical
_exptl_absorpt_process_details '(DeTitta, 1985)'
_exptl_crystal_colour white
_exptl_crystal_density_diffrn 2.147
_exptl_crystal_density_method 'not measured'
_exptl_crystal_description needle
_exptl_crystal_F_000 472
_exptl_crystal_size_max 0.36
_exptl_crystal_size_mid 0.09
_exptl_crystal_size_min 0.09
_refine_diff_density_max 0.619
_refine_diff_density_min -1.295
_refine_ls_abs_structure_details 'Flack (1983)'
_refine_ls_abs_structure_Flack -0.01(4)
_refine_ls_extinction_coef 0.0128(5)
_refine_ls_extinction_expression Fc^*^=kFc[1+0.001xFc^2^\l^3^/sin(2\q)]^-1/4^
_refine_ls_extinction_method 'SHELXL97 (Sheldrick, 2008)'
_refine_ls_goodness_of_fit_ref 1.147
_refine_ls_hydrogen_treatment constr
_refine_ls_matrix_type full
_refine_ls_number_parameters 83
_refine_ls_number_reflns 1590
_refine_ls_number_restraints 1
_refine_ls_restrained_S_all 1.147
_refine_ls_R_factor_all 0.0273
_refine_ls_R_factor_gt 0.0273
_refine_ls_shift/su_max 0.000
_refine_ls_shift/su_mean 0.000
_refine_ls_structure_factor_coef Fsqd
_refine_ls_weighting_details 'calc w=1/[\s^2^(Fo^2^)+(0.0537P)^2^+0.4964P] where P=(Fo^2^+2Fc^2^)/3'
_refine_ls_weighting_scheme calc
_refine_ls_wR_factor_gt 0.0748
_refine_ls_wR_factor_ref 0.0748
_reflns_number_gt 1590
_reflns_number_total 1590
_reflns_threshold_expression I>2\s(I)
_cod_data_source_file fj2225.cif
_cod_data_source_block I
_cod_depositor_comments
;
The following automatic conversions were performed:
'_symmetry_cell_setting' value 'Orthorhombic' changed to 'orthorhombic'
according to '/home/saulius/struct/CIF-dictionaries/cif_core.dic'
dictionary named 'cif_core.dic' version 2.4.1 from 2010-06-29.

Automatic conversion script
Id: cif_fix_enum 1527 2010-12-29 10:47:43Z saulius 

The following automatic conversions were performed:

'_symmetry_cell_setting' value 'Orthorhombic' changed to
'orthorhombic' according to
/home/saulius/struct/CIF-dictionaries/cif_core.dic dictionary named
'cif_core.dic' version 2.4.1 from 2010-06-29.

Automatic conversion script
Id: cif_fix_values 1715 2011-07-08 13:25:40Z adriana 
;
_cod_database_code 2222302
_cod_database_fobs_code 2222302

loop_
_symmetry_equiv_pos_as_xyz
'x, y, z'
'-x, -y, z+1/2'
'x+1/2, -y+1/2, z'
'-x+1/2, y+1/2, z+1/2'

loop_
_atom_site_type_symbol
_atom_site_label
_atom_site_fract_x
_atom_site_fract_y
_atom_site_fract_z
_atom_site_U_iso_or_equiv
_atom_site_adp_type
_atom_site_calc_flag
_atom_site_refinement_flags
_atom_site_occupancy
_atom_site_disorder_assembly
_atom_site_disorder_group
Se Se1 -0.08215(7) 0.05711(4) 0.00008(2) 0.02110(15) Uani d . 1 . .
Br Br1 0.38155(8) -0.04502(5) 0.317143(19) 0.02756(16) Uani d . 1 . .
C C1 0.0636(7) 0.0211(5) 0.0905(2) 0.0176(7) Uani d . 1 . .
C C2 -0.0585(6) 0.0834(5) 0.1507(2) 0.0185(7) Uani d . 1 . .
H H2 -0.2055 0.1395 0.1450 0.022 Uiso calc R 1 . .
C C3 0.0336(8) 0.0636(4) 0.2178(2) 0.0219(8) Uani d . 1 . .
H H3 -0.0478 0.1066 0.2586 0.026 Uiso calc R 1 . .
C C4 0.2483(6) -0.0207(5) 0.22490(18) 0.0184(7) Uani d . 1 . .
C C5 0.3691(6) -0.0843(5) 0.1666(2) 0.0184(7) Uani d . 1 . .
H H5 0.5149 -0.1420 0.1727 0.022 Uiso calc R 1 . .
C C6 0.2759(7) -0.0633(4) 0.0982(2) 0.0193(8) Uani d . 1 . .
H H6 0.3579 -0.1067 0.0577 0.023 Uiso calc R 1 . .
C C7 0.1556(9) -0.0397(6) -0.0615(3) 0.0300(9) Uani d . 1 . .
H H7A 0.2997 0.0268 -0.0517 0.045 Uiso calc R 1 . .
H H7B 0.1117 -0.0195 -0.1113 0.045 Uiso calc R 1 . .
H H7C 0.1759 -0.1753 -0.0528 0.045 Uiso calc R 1 . .

loop_
_atom_site_aniso_label
_atom_site_aniso_U_11
_atom_site_aniso_U_22
_atom_site_aniso_U_33
_atom_site_aniso_U_12
_atom_site_aniso_U_13
_atom_site_aniso_U_23
Se1 0.0191(2) 0.0252(2) 0.0190(2) 0.00090(10) -0.00294(17) 0.00115(15)
Br1 0.0276(2) 0.0363(3) 0.0188(2) 0.00065(13) -0.00506(19) 0.00065(16)
C1 0.0174(18) 0.0161(14) 0.0193(18) -0.0014(12) -0.0005(13) 0.0019(13)
C2 0.0120(15) 0.0178(15) 0.026(2) 0.0030(12) 0.0026(13) -0.0003(13)
C3 0.022(2) 0.0201(16) 0.024(2) 0.0001(11) 0.0034(17) -0.0019(12)
C4 0.0186(19) 0.0202(16) 0.0166(17) -0.0032(12) -0.0007(15) 0.0015(12)
C5 0.0168(15) 0.0206(14) 0.0177(18) -0.0018(12) 0.0009(13) -0.0014(13)
C6 0.0170(19) 0.0178(16) 0.0230(19) 0.0009(10) 0.0012(16) -0.0022(11)
C7 0.032(2) 0.039(2) 0.019(2) 0.0061(15) 0.0035(18) -0.0038(14)

loop_
_atom_type_symbol
_atom_type_description
_atom_type_scat_dispersion_real
_atom_type_scat_dispersion_imag
_atom_type_scat_source
C C 0.0181 0.0091 'International Tables Vol C Tables 4.2.6.8 and 6.1.1.4'
H H 0.0000 0.0000 'International Tables Vol C Tables 4.2.6.8 and 6.1.1.4'
Br Br -0.6763 1.2805 'International Tables Vol C Tables 4.2.6.8 and 6.1.1.4'
Se Se -0.7943 1.1372 'International Tables Vol C Tables 4.2.6.8 and 6.1.1.4'

loop_
_geom_angle_atom_site_label_1
_geom_angle_atom_site_label_2
_geom_angle_atom_site_label_3
_geom_angle_site_symmetry_1
_geom_angle_site_symmetry_3
_geom_angle
_geom_angle_publ_flag
C1 Se1 C7 . . 99.5(2) ?
C6 C1 C2 . . 120.3(4) ?
C6 C1 Se1 . . 123.2(3) ?
C2 C1 Se1 . . 116.5(3) ?
C3 C2 C1 . . 120.4(4) ?
C3 C2 H2 . . 119.8 ?
C1 C2 H2 . . 119.8 ?
C2 C3 C4 . . 118.8(4) ?
C2 C3 H3 . . 120.6 ?
C4 C3 H3 . . 120.6 ?
C5 C4 C3 . . 121.6(3) ?
C5 C4 Br1 . . 119.0(3) ?
C3 C4 Br1 . . 119.5(3) ?
C4 C5 C6 . . 119.7(3) ?
C4 C5 H5 . . 120.2 ?
C6 C5 H5 . . 120.2 ?
C1 C6 C5 . . 119.3(4) ?
C1 C6 H6 . . 120.4 ?
C5 C6 H6 . . 120.4 ?
Se1 C7 H7A . . 109.5 ?
Se1 C7 H7B . . 109.5 ?
H7A C7 H7B . . 109.5 ?
Se1 C7 H7C . . 109.5 ?
H7A C7 H7C . . 109.5 ?
H7B C7 H7C . . 109.5 ?

loop_
_geom_bond_atom_site_label_1
_geom_bond_atom_site_label_2
_geom_bond_site_symmetry_2
_geom_bond_distance
_geom_bond_publ_flag
Se1 C1 . 1.916(4) yes
Se1 C7 . 1.930(5) yes
Br1 C4 . 1.906(4) yes
C1 C6 . 1.382(5) ?
C1 C2 . 1.406(5) ?
C2 C3 . 1.377(6) ?
C2 H2 . 0.9500 ?
C3 C4 . 1.392(6) ?
C3 H3 . 0.9500 ?
C4 C5 . 1.377(5) ?
C5 C6 . 1.401(6) ?
C5 H5 . 0.9500 ?
C6 H6 . 0.9500 ?
C7 H7A . 0.9800 ?
C7 H7B . 0.9800 ?
C7 H7C . 0.9800 ?

loop_
_geom_hbond_atom_site_label_D
_geom_hbond_atom_site_label_H
_geom_hbond_atom_site_label_A
_geom_hbond_site_symmetry_A
_geom_hbond_distance_DH
_geom_hbond_distance_HA
_geom_hbond_distance_DA
_geom_hbond_angle_DHA
C2 H2 C2 3_455 0.95 2.84 3.747(4) 159.4
C5 H5 C5 3_545 0.95 2.83 3.740(5) 160.3

loop_
_geom_torsion_atom_site_label_1
_geom_torsion_atom_site_label_2
_geom_torsion_atom_site_label_3
_geom_torsion_atom_site_label_4
_geom_torsion_site_symmetry_1
_geom_torsion_site_symmetry_2
_geom_torsion_site_symmetry_3
_geom_torsion_site_symmetry_4
_geom_torsion
_geom_torsion_publ_flag
C7 Se1 C1 C6 . . . . -3.0(3) ?
C7 Se1 C1 C2 . . . . 177.8(3) ?
C6 C1 C2 C3 . . . . 1.0(5) ?
Se1 C1 C2 C3 . . . . -179.8(3) ?
C1 C2 C3 C4 . . . . -0.6(5) ?
C2 C3 C4 C5 . . . . -0.1(5) ?
C2 C3 C4 Br1 . . . . 178.8(3) ?
C3 C4 C5 C6 . . . . 0.4(6) ?
Br1 C4 C5 C6 . . . . -178.5(3) ?
C2 C1 C6 C5 . . . . -0.7(5) ?
Se1 C1 C6 C5 . . . . -179.8(3) ?
C4 C5 C6 C1 . . . . 0.0(5) ?

loop_
_cod_related_entry_id
_cod_related_entry_database
_cod_related_entry_code
1 ChemSpider 10433844
